data_4110995
loop_
_publ_author_name
'Jennifer L. Shaw'
'Joanna Wolowska'
'David Collison'
'Judith A. K. Howard'
'Eric J. L. McInnes'
'Jonathan McMaster'
'Alexander J. Blake'
'Claire Wilson'
'Martin Schr\"oder'

_publ_section_title
;
 Redox Non-innocence of Thioether Macrocycles: Elucidation of the
 Electronic Structures of Mononuclear Complexes of Gold(II) and Silver(II)
;
_journal_name_full 'Journal of the American Chemical Society'
_journal_page_first 13827
_journal_page_last 13839
_journal_paper_doi 10.1021/ja0636439
_journal_volume 128
_journal_year 2006
_chemical_formula_moiety 'C12 H24 Ag S6 2+, 2(Cl O4 -)'
_chemical_formula_sum 'C12 H24 Ag Cl2 O8 S6'
_chemical_formula_weight 667.44
_chemical_name_systematic
; 
 ? 
;
_space_group_IT_number 143
_symmetry_cell_setting trigonal
_symmetry_space_group_name_Hall 'P 3'
_symmetry_space_group_name_H-M 'P 3'
_atom_sites_solution_hydrogens geom
_atom_sites_solution_primary direct
_atom_sites_solution_secondary difmap
_audit_creation_method SHELXL-97
_cell_angle_alpha 90.00
_cell_angle_beta 90.00
_cell_angle_gamma 120.00
_cell_formula_units_Z 1
_cell_length_a 10.851(2)
_cell_length_b 10.851(2)
_cell_length_c 5.186(2)
_cell_measurement_reflns_used 673
_cell_measurement_temperature 30(2)
_cell_measurement_theta_max 26.65
_cell_measurement_theta_min 3.75
_cell_volume 528.8(2)
_computing_cell_refinement 'Bruker SAINT version 6.36a (Bruker, 2000)'
_computing_data_collection 'Bruker SMART version 5.625 (Bruker, 2001)'
_computing_data_reduction 'Bruker SAINT; Bruker SHELXTL (Bruker, 2001)'
_computing_publication_material 'enCIFer (CCDC, 2003); PLATON (Spek, 2003)'
_computing_structure_refinement 'SHELXL-97 (Sheldrick, 1997)'
_computing_structure_solution 'SIR92 (Altomare et al., 1994)'
_diffrn_ambient_temperature 30(2)
_diffrn_measured_fraction_theta_full 0.947
_diffrn_measured_fraction_theta_max 0.947
_diffrn_measurement_device_type 'Bruker APEX with Bede Microsource'
_diffrn_measurement_method \w
_diffrn_radiation_monochromator graphite
_diffrn_radiation_source Microsource
_diffrn_radiation_type MoK\a
_diffrn_radiation_wavelength 0.71073
_diffrn_reflns_av_R_equivalents 0.0548
_diffrn_reflns_av_sigmaI/netI 0.0764
_diffrn_reflns_limit_h_max 12
_diffrn_reflns_limit_h_min -12
_diffrn_reflns_limit_k_max 12
_diffrn_reflns_limit_k_min -12
_diffrn_reflns_limit_l_max 5
_diffrn_reflns_limit_l_min -5
_diffrn_reflns_number 1895
_diffrn_reflns_theta_full 24.93
_diffrn_reflns_theta_max 24.93
_diffrn_reflns_theta_min 3.76
_exptl_absorpt_coefficient_mu 1.838
_exptl_absorpt_correction_T_max 0.779
_exptl_absorpt_correction_T_min 0.587
_exptl_absorpt_correction_type multi-scan
_exptl_absorpt_process_details 'Bruker SHELXTL v6.12'
_exptl_crystal_colour purple
_exptl_crystal_density_diffrn 2.096
_exptl_crystal_description needle
_exptl_crystal_F_000 337
_exptl_crystal_size_max 0.36
_exptl_crystal_size_mid 0.01
_exptl_crystal_size_min 0.01
_refine_diff_density_max 1.174
_refine_diff_density_min -0.482
_refine_diff_density_rms 0.125
_refine_ls_abs_structure_details 'Flack H D (1983), Acta Cryst. A39, 876-881'
_refine_ls_abs_structure_Flack 0.45(17)
_refine_ls_extinction_method none
_refine_ls_goodness_of_fit_ref 0.948
_refine_ls_hydrogen_treatment constr
_refine_ls_matrix_type full
_refine_ls_number_parameters 77
_refine_ls_number_reflns 1113
_refine_ls_number_restraints 52
_refine_ls_restrained_S_all 0.936
_refine_ls_R_factor_all 0.0566
_refine_ls_R_factor_gt 0.0406
_refine_ls_shift/su_max 0.001
_refine_ls_shift/su_mean 0.000
_refine_ls_structure_factor_coef Fsqd
_refine_ls_weighting_details 'calc w=1/[\s^2^(Fo^2^)+(0.0431P)^2^] where P=(Fo^2^+2Fc^2^)/3'
_refine_ls_weighting_scheme calc
_refine_ls_wR_factor_gt 0.0868
_refine_ls_wR_factor_ref 0.0916
_reflns_number_gt 876
_reflns_number_total 1113
_reflns_threshold_expression >2\s(I)
_cod_data_source_file ja0636439rom20060524_072020.cif
_cod_data_source_block AgIIS6_30K
_cod_database_code 4110995

loop_
_symmetry_equiv_pos_as_xyz
'x, y, z'
'-y, x-y, z'
'-x+y, -x, z'

loop_
_atom_site_label
_atom_site_type_symbol
_atom_site_fract_x
_atom_site_fract_y
_atom_site_fract_z
_atom_site_U_iso_or_equiv
_atom_site_adp_type
_atom_site_occupancy
_atom_site_symmetry_multiplicity
_atom_site_calc_flag
_atom_site_refinement_flags
_atom_site_disorder_assembly
_atom_site_disorder_group
Ag1 Ag 0.0000 0.0000 0.9741(9) 0.0147(3) Uani 1 3 d SU . .
S1 S -0.0981(6) -0.2423(6) 0.7309(8) 0.0285(14) Uani 1 1 d DU . .
S2 S 0.1429(6) -0.0979(5) 1.2243(8) 0.0279(14) Uani 1 1 d DU . .
C1 C 0.0363(16) -0.2880(19) 0.826(3) 0.003(4) Uiso 0.50 1 d PDU A 1
H1A H 0.0090 -0.3843 0.7617 0.004 Uiso 0.50 1 calc PR A 1
H1B H 0.1292 -0.2194 0.7484 0.004 Uiso 0.50 1 calc PR A 1
C2 C 0.049(2) -0.2840(10) 1.121(3) 0.012(6) Uiso 0.50 1 d PDU A 1
H2A H 0.1018 -0.3317 1.1763 0.014 Uiso 0.50 1 calc PR A 1
H2B H -0.0471 -0.3345 1.1995 0.014 Uiso 0.50 1 calc PR A 1
C1' C -0.0398(14) -0.3310(15) 0.960(3) 0.020(4) Uiso 0.50 1 d PDU A 2
H1'A H -0.0902 -0.3458 1.1266 0.024 Uiso 0.50 1 calc PR A 2
H1'B H -0.0616 -0.4250 0.8923 0.024 Uiso 0.50 1 calc PR A 2
C2' C 0.1208(15) -0.2364(15) 1.000(3) 0.021(4) Uiso 0.50 1 d PDU A 2
H2'A H 0.1686 -0.1942 0.8341 0.025 Uiso 0.50 1 calc PR A 2
H2'B H 0.1620 -0.2924 1.0722 0.025 Uiso 0.50 1 calc PR A 2
C3 C 0.3258(9) 0.0064(14) 1.116(2) 0.036(4) Uiso 1 1 d DU A .
H3A H 0.3781 0.0822 1.2449 0.043 Uiso 1 1 calc R . .
H3B H 0.3677 -0.0563 1.1182 0.043 Uiso 1 1 calc R . .
C4 C 0.3559(13) 0.0777(15) 0.849(2) 0.029(4) Uiso 1 1 d DU . .
H4A H 0.3523 0.0081 0.7211 0.035 Uiso 1 1 calc R A .
H4B H 0.4548 0.1585 0.8504 0.035 Uiso 1 1 calc R . .
Cl1 Cl 0.3333 0.6667 0.5909(18) 0.023(3) Uani 1 3 d SU . .
O1 O 0.5621(17) 0.3616(13) 1.464(3) 0.031(3) Uani 1 1 d U . .
O2 O 0.6667 0.3333 1.098(5) 0.035(5) Uani 1 3 d SU . .
Cl2 Cl 0.6667 0.3333 1.3589(16) 0.021(2) Uani 1 3 d SU . .
O3 O 0.3333 0.6667 0.877(7) 0.087(11) Uani 1 3 d SU . .
O4 O 0.1934(15) 0.5593(17) 0.510(4) 0.055(5) Uani 1 1 d U . .

loop_
_atom_site_aniso_label
_atom_site_aniso_U_11
_atom_site_aniso_U_22
_atom_site_aniso_U_33
_atom_site_aniso_U_23
_atom_site_aniso_U_13
_atom_site_aniso_U_12
Ag1 0.0112(3) 0.0112(3) 0.0217(6) 0.000 0.000 0.00561(15)
S1 0.035(3) 0.024(3) 0.033(3) 0.005(3) 0.001(3) 0.020(3)
S2 0.018(3) 0.010(3) 0.048(4) -0.005(2) 0.006(3) 0.001(2)
Cl1 0.011(3) 0.011(3) 0.048(7) 0.000 0.000 0.0053(14)
O1 0.038(8) 0.021(7) 0.036(7) -0.006(5) 0.003(5) 0.017(6)
O2 0.048(8) 0.048(8) 0.009(7) 0.000 0.000 0.024(4)
Cl2 0.024(3) 0.024(3) 0.014(5) 0.000 0.000 0.0122(16)
O3 0.107(16) 0.107(16) 0.046(10) 0.000 0.000 0.054(8)
O4 0.013(6) 0.026(7) 0.099(12) 0.025(7) -0.014(6) -0.011(5)

loop_
_atom_type_symbol
_atom_type_description
_atom_type_scat_dispersion_real
_atom_type_scat_dispersion_imag
_atom_type_scat_source
C C 0.0033 0.0016 'International Tables Vol C Tables 4.2.6.8 and 6.1.1.4'
H H 0.0000 0.0000 'International Tables Vol C Tables 4.2.6.8 and 6.1.1.4'
O O 0.0106 0.0060 'International Tables Vol C Tables 4.2.6.8 and 6.1.1.4'
S S 0.1246 0.1234 'International Tables Vol C Tables 4.2.6.8 and 6.1.1.4'
Cl Cl 0.1484 0.1585 'International Tables Vol C Tables 4.2.6.8 and 6.1.1.4'
Ag Ag -0.8971 1.1015 'International Tables Vol C Tables 4.2.6.8 and 6.1.1.4'

loop_
_geom_angle_atom_site_label_1
_geom_angle_atom_site_label_2
_geom_angle_atom_site_label_3
_geom_angle
_geom_angle_site_symmetry_1
_geom_angle_site_symmetry_3
S1 Ag1 S1 98.69(16) . 2
S1 Ag1 S2 179.1(2) . 2
S1 Ag1 S2 81.78(16) . .
S1 Ag1 S2 81.93(18) 2 .
S1 Ag1 S2 179.1(2) 3 .
S2 Ag1 S2 97.59(16) 2 .
C4 S1 C1 117.3(8) 3 .
C4 S1 C1' 87.8(7) 3 .
C4 S1 Ag1 106.2(5) 3 .
C1 S1 Ag1 99.5(6) . .
C1' S1 Ag1 98.1(6) . .
C3 S2 C2' 88.2(7) . .
C3 S2 C2 115.5(9) . .
C3 S2 Ag1 106.1(5) . .
C2' S2 Ag1 99.1(6) . .
C2 S2 Ag1 100.7(7) . .
C2 C1 S1 109.4(11) . .
C1 C2 S2 108.5(10) . .
C2' C1' S1 108.1(10) . .
C1' C2' S2 105.9(10) . .
S2 C3 C4 118.9(8) . .
C3 C4 S1 119.1(8) . 2
O4 Cl1 O4 111.9(8) 3_565 .
O3 Cl1 O4 106.9(9) . .
O1 Cl2 O2 112.5(8) 2_655 .
O1 Cl2 O2 112.5(8) . .
O1 Cl2 O1 106.3(8) 2_655 .

loop_
_geom_bond_atom_site_label_1
_geom_bond_atom_site_label_2
_geom_bond_distance
_geom_bond_site_symmetry_2
Ag1 S1 2.615(6) .
Ag1 S2 2.620(6) .
S1 C1 1.827(7) .
S1 C4 1.818(6) 3
S1 C1' 1.831(8) .
S2 C3 1.814(7) .
S2 C2' 1.820(8) .
S2 C2 1.829(7) .
C1 C2 1.536(10) .
C1' C2' 1.532(11) .
C3 C4 1.539(9) .
Cl1 O3 1.48(4) .
Cl1 O4 1.439(15) .
Cl2 O1 1.423(15) .
Cl2 O2 1.35(3) .
